data_7207765
loop_
_publ_author_name
'Wu, An-Kai'
'Lee, Kwang-Ming'

_publ_section_title
;
 Self-assembly of seven diamide-containing pyridinium salts via
 nonconventional C--H&#x22EF;O hydrogen bonding catemers
;
_journal_issue 10
_journal_name_full CrystEngComm
_journal_page_first 3424
_journal_paper_doi 10.1039/c2ce06448k
_journal_volume 14
_journal_year 2012
_chemical_formula_sum 'C9 H10 F3 N3 O5 S'
_chemical_formula_weight 329.26
_chemical_name_systematic
;
?
;
_space_group_IT_number 2
_symmetry_cell_setting triclinic
_symmetry_space_group_name_Hall '-P 1'
_symmetry_space_group_name_H-M 'P -1'
_atom_sites_solution_hydrogens geom
_atom_sites_solution_primary direct
_atom_sites_solution_secondary difmap
_audit_creation_method SHELXL-97
_cell_angle_alpha 101.5700(10)
_cell_angle_beta 103.4520(10)
_cell_angle_gamma 111.6400(10)
_cell_formula_units_Z 2
_cell_length_a 8.4003(2)
_cell_length_b 8.9153(2)
_cell_length_c 10.3151(3)
_cell_measurement_reflns_used 7375
_cell_measurement_temperature 100(2)
_cell_measurement_theta_max 25
_cell_measurement_theta_min 2.5
_cell_volume 662.40(3)
_computing_cell_refinement 'SAINT V7.34A (Bruker AXS, 2006)'
_computing_data_collection 'APEX2 (Bruker AXS, 2010)'
_computing_data_reduction 'SAINT V7.34A (Bruker AXS, 2006)'
_computing_molecular_graphics 'SHELXTL (Sheldrick, 2008)'
_computing_publication_material SHELXTL
_computing_structure_refinement 'SHELXL-97 (Sheldrick, 2008)'
_computing_structure_solution 'SHELXS-97 (Sheldrick, 2008)'
_diffrn_ambient_temperature 100(2)
_diffrn_detector_area_resol_mean 8.3333
_diffrn_measured_fraction_theta_full 0.985
_diffrn_measured_fraction_theta_max 0.985
_diffrn_measurement_device_type 'Bruker APEX-II CCD'
_diffrn_measurement_method '\f and \w scans'
_diffrn_radiation_monochromator graphite
_diffrn_radiation_source 'fine-focus sealed tube'
_diffrn_radiation_type MoK\a
_diffrn_radiation_wavelength 0.71073
_diffrn_reflns_av_R_equivalents 0.0150
_diffrn_reflns_av_sigmaI/netI 0.0140
_diffrn_reflns_limit_h_max 10
_diffrn_reflns_limit_h_min -10
_diffrn_reflns_limit_k_max 11
_diffrn_reflns_limit_k_min -8
_diffrn_reflns_limit_l_max 12
_diffrn_reflns_limit_l_min -12
_diffrn_reflns_number 10291
_diffrn_reflns_theta_full 26.51
_diffrn_reflns_theta_max 26.51
_diffrn_reflns_theta_min 2.14
_exptl_absorpt_coefficient_mu 0.307
_exptl_absorpt_correction_T_max 0.9486
_exptl_absorpt_correction_T_min 0.8845
_exptl_absorpt_correction_type multi-scan
_exptl_absorpt_process_details 'SADABS V2008/1 (Bruker AXS)'
_exptl_crystal_colour Colorless
_exptl_crystal_density_diffrn 1.651
_exptl_crystal_density_meas ?
_exptl_crystal_density_method 'not measured'
_exptl_crystal_description Lump
_exptl_crystal_F_000 336
_exptl_crystal_size_max 0.30
_exptl_crystal_size_mid 0.30
_exptl_crystal_size_min 0.28
_refine_diff_density_max 0.477
_refine_diff_density_min -0.472
_refine_diff_density_rms 0.049
_refine_ls_extinction_method none
_refine_ls_goodness_of_fit_ref 1.171
_refine_ls_hydrogen_treatment constr
_refine_ls_matrix_type full
_refine_ls_number_parameters 218
_refine_ls_number_reflns 2702
_refine_ls_number_restraints 0
_refine_ls_restrained_S_all 1.171
_refine_ls_R_factor_all 0.0358
_refine_ls_R_factor_gt 0.0336
_refine_ls_shift/su_max 0.001
_refine_ls_shift/su_mean 0.000
_refine_ls_structure_factor_coef Fsqd
_refine_ls_weighting_details 'calc w=1/[\s^2^(Fo^2^)+(0.0337P)^2^+0.4295P] where P=(Fo^2^+2Fc^2^)/3'
_refine_ls_weighting_scheme calc
_refine_ls_wR_factor_gt 0.0832
_refine_ls_wR_factor_ref 0.0847
_reflns_number_gt 2530
_reflns_number_total 2702
_reflns_threshold_expression >2sigma(I)
_cod_data_source_file c2ce06448k.txt
_cod_data_source_block 838308
_cod_depositor_comments
;
The following automatic conversions were performed:

'_exptl_crystal_density_meas' value 'not measured' was changed to '?'
- the value is perceived as not measured.

Automatic conversion script
Id: cif_fix_values 3008 2015-01-20 13:52:24Z robertas 
;
_cod_database_code 7207765

loop_
_symmetry_equiv_pos_as_xyz
'x, y, z'
'-x, -y, -z'

loop_
_atom_site_label
_atom_site_type_symbol
_atom_site_fract_x
_atom_site_fract_y
_atom_site_fract_z
_atom_site_U_iso_or_equiv
_atom_site_adp_type
_atom_site_occupancy
_atom_site_symmetry_multiplicity
_atom_site_calc_flag
_atom_site_refinement_flags
_atom_site_disorder_assembly
_atom_site_disorder_group
O1 O 0.48077(15) 0.67299(13) 0.43378(11) 0.0190(2) Uani 1 1 d . . .
O2 O 0.75696(15) 0.85638(14) -0.04335(11) 0.0216(2) Uani 1 1 d . . .
N1 N 0.35768(18) 0.39214(16) 0.31293(13) 0.0187(3) Uani 1 1 d . . .
H1A H 0.3890 0.3640 0.3887 0.022 Uiso 1 1 calc R . .
H1B H 0.2989 0.3130 0.2303 0.022 Uiso 1 1 calc R . .
N2 N 0.43252(16) 0.76097(15) 0.19395(12) 0.0130(2) Uani 1 1 d . . .
N3 N 0.86449(18) 1.14152(17) 0.04044(15) 0.0219(3) Uani 1 1 d . . .
H3A H 0.9318 1.1590 -0.0138 0.026 Uiso 1 1 calc R . .
H3B H 0.8641 1.2284 0.0984 0.026 Uiso 1 1 calc R . .
C1 C 0.39904(19) 0.55323(19) 0.32330(15) 0.0148(3) Uani 1 1 d . . .
C2 C 0.32836(19) 0.58299(18) 0.18482(15) 0.0149(3) Uani 1 1 d . . .
H2A H 0.3397 0.5059 0.1075 0.018 Uiso 1 1 calc R . .
H2B H 0.1981 0.5569 0.1637 0.018 Uiso 1 1 calc R . .
C3 C 0.54245(19) 0.79625(18) 0.11708(14) 0.0138(3) Uani 1 1 d . . .
H3 H 0.5477 0.7058 0.0542 0.017 Uiso 1 1 calc R . .
C4 C 0.64789(19) 0.96234(18) 0.12832(14) 0.0141(3) Uani 1 1 d . . .
C5 C 0.76351(19) 0.98408(19) 0.03486(15) 0.0159(3) Uani 1 1 d . . .
C6 C 0.6399(2) 1.09345(19) 0.22235(15) 0.0169(3) Uani 1 1 d . . .
H6 H 0.7131 1.2088 0.2335 0.020 Uiso 1 1 calc R . .
C7 C 0.5238(2) 1.05358(19) 0.29958(15) 0.0176(3) Uani 1 1 d . . .
H7 H 0.5162 1.1418 0.3632 0.021 Uiso 1 1 calc R . .
C8 C 0.4202(2) 0.88658(19) 0.28368(15) 0.0159(3) Uani 1 1 d . . .
H8 H 0.3397 0.8590 0.3356 0.019 Uiso 1 1 calc R . .
S1 S 0.12703(5) 0.40586(4) 0.78232(4) 0.01463(12) Uani 1 1 d . . .
F1 F -0.1019(2) 0.2030(3) 0.53320(17) 0.0484(6) Uani 0.730(2) 1 d P A 1
F2 F 0.1374(2) 0.1616(2) 0.6038(2) 0.0469(5) Uani 0.730(2) 1 d P A 1
F3 F 0.1578(3) 0.3780(3) 0.53281(19) 0.0513(6) Uani 0.730(2) 1 d P A 1
O3 O 0.0160(6) 0.2862(5) 0.8376(3) 0.0284(7) Uani 0.730(2) 1 d P A 1
O4 O 0.0623(3) 0.5350(3) 0.7607(2) 0.0242(4) Uani 0.730(2) 1 d P A 1
O5 O 0.3218(11) 0.4735(8) 0.8472(7) 0.0206(8) Uani 0.730(2) 1 d P A 1
C9 C 0.0770(5) 0.2810(5) 0.6025(4) 0.0267(7) Uani 0.730(2) 1 d P A 1
F11 F -0.1003(6) 0.3045(8) 0.5348(5) 0.0484(6) Uani 0.270(2) 1 d P A 2
F21 F 0.1087(7) 0.2153(7) 0.5461(7) 0.0469(5) Uani 0.270(2) 1 d P A 2
F31 F 0.1698(8) 0.4775(10) 0.5615(5) 0.0513(6) Uani 0.270(2) 1 d P A 2
O41 O 0.0883(10) 0.5413(9) 0.8177(6) 0.0242(4) Uani 0.270(2) 1 d P A 2
C91 C 0.0774(13) 0.3493(12) 0.5958(10) 0.0239(18) Uani 0.270(2) 1 d P A 2
O31 O 0.0155(19) 0.2552(17) 0.8024(11) 0.0284(7) Uani 0.270(2) 1 d P A 2
O51 O 0.317(3) 0.445(3) 0.829(2) 0.0206(8) Uani 0.270(2) 1 d P A 2

loop_
_atom_site_aniso_label
_atom_site_aniso_U_11
_atom_site_aniso_U_22
_atom_site_aniso_U_33
_atom_site_aniso_U_23
_atom_site_aniso_U_13
_atom_site_aniso_U_12
O1 0.0264(6) 0.0163(5) 0.0133(5) 0.0034(4) 0.0055(4) 0.0097(5)
O2 0.0243(6) 0.0192(6) 0.0186(5) 0.0024(4) 0.0112(4) 0.0062(5)
N1 0.0276(7) 0.0157(6) 0.0130(6) 0.0049(5) 0.0064(5) 0.0097(5)
N2 0.0135(6) 0.0140(6) 0.0117(5) 0.0047(5) 0.0037(4) 0.0060(5)
N3 0.0224(7) 0.0194(7) 0.0278(7) 0.0100(6) 0.0155(6) 0.0077(6)
C1 0.0155(7) 0.0173(7) 0.0145(7) 0.0056(5) 0.0079(5) 0.0082(6)
C2 0.0146(6) 0.0138(7) 0.0144(7) 0.0045(5) 0.0051(5) 0.0042(6)
C3 0.0148(6) 0.0165(7) 0.0108(6) 0.0043(5) 0.0036(5) 0.0081(6)
C4 0.0141(6) 0.0161(7) 0.0120(6) 0.0056(5) 0.0032(5) 0.0067(6)
C5 0.0146(7) 0.0190(7) 0.0142(7) 0.0067(6) 0.0044(5) 0.0070(6)
C6 0.0187(7) 0.0144(7) 0.0155(7) 0.0045(5) 0.0031(6) 0.0068(6)
C7 0.0218(7) 0.0182(7) 0.0145(7) 0.0032(6) 0.0055(6) 0.0120(6)
C8 0.0175(7) 0.0208(7) 0.0132(6) 0.0060(6) 0.0062(5) 0.0113(6)
S1 0.01473(19) 0.01404(19) 0.01306(18) 0.00325(13) 0.00543(13) 0.00420(14)
F1 0.0225(6) 0.0708(14) 0.0247(7) -0.0180(9) -0.0065(5) 0.0175(9)
F2 0.0366(8) 0.0357(10) 0.0539(12) -0.0163(8) 0.0053(8) 0.0222(7)
F3 0.0466(9) 0.108(2) 0.0231(8) 0.0288(11) 0.0253(8) 0.0460(14)
O3 0.0249(7) 0.0354(18) 0.0273(19) 0.0212(15) 0.0125(14) 0.0076(11)
O4 0.0232(9) 0.0198(7) 0.0348(13) 0.0110(11) 0.0113(11) 0.0127(7)
O5 0.0162(7) 0.020(2) 0.015(2) -0.0016(15) 0.0010(13) 0.0031(17)
C9 0.0186(12) 0.034(2) 0.0232(14) -0.0032(16) 0.0036(10) 0.0150(16)
F11 0.0225(6) 0.0708(14) 0.0247(7) -0.0180(9) -0.0065(5) 0.0175(9)
F21 0.0366(8) 0.0357(10) 0.0539(12) -0.0163(8) 0.0053(8) 0.0222(7)
F31 0.0466(9) 0.108(2) 0.0231(8) 0.0288(11) 0.0253(8) 0.0460(14)
O41 0.0232(9) 0.0198(7) 0.0348(13) 0.0110(11) 0.0113(11) 0.0127(7)
C91 0.020(3) 0.025(5) 0.017(3) 0.001(4) 0.002(3) 0.006(4)
O31 0.0249(7) 0.0354(18) 0.0273(19) 0.0212(15) 0.0125(14) 0.0076(11)
O51 0.0162(7) 0.020(2) 0.015(2) -0.0016(15) 0.0010(13) 0.0031(17)

loop_
_atom_type_symbol
_atom_type_description
_atom_type_scat_dispersion_real
_atom_type_scat_dispersion_imag
_atom_type_scat_source
C C 0.0033 0.0016 'International Tables Vol C Tables 4.2.6.8 and 6.1.1.4'
H H 0.0000 0.0000 'International Tables Vol C Tables 4.2.6.8 and 6.1.1.4'
N N 0.0061 0.0033 'International Tables Vol C Tables 4.2.6.8 and 6.1.1.4'
O O 0.0106 0.0060 'International Tables Vol C Tables 4.2.6.8 and 6.1.1.4'
F F 0.0171 0.0103 'International Tables Vol C Tables 4.2.6.8 and 6.1.1.4'
S S 0.1246 0.1234 'International Tables Vol C Tables 4.2.6.8 and 6.1.1.4'

loop_
_geom_angle_atom_site_label_1
_geom_angle_atom_site_label_2
_geom_angle_atom_site_label_3
_geom_angle
C1 N1 H1A 120.0
C1 N1 H1B 120.0
H1A N1 H1B 120.0
C3 N2 C8 121.26(13)
C3 N2 C2 119.60(12)
C8 N2 C2 119.10(12)
C5 N3 H3A 120.0
C5 N3 H3B 120.0
H3A N3 H3B 120.0
O1 C1 N1 124.95(14)
O1 C1 C2 120.47(13)
N1 C1 C2 114.51(12)
N2 C2 C1 110.33(11)
N2 C2 H2A 109.6
C1 C2 H2A 109.6
N2 C2 H2B 109.6
C1 C2 H2B 109.6
H2A C2 H2B 108.1
N2 C3 C4 120.83(13)
N2 C3 H3 119.6
C4 C3 H3 119.6
C3 C4 C6 118.73(13)
C3 C4 C5 115.44(13)
C6 C4 C5 125.83(13)
O2 C5 N3 123.73(14)
O2 C5 C4 118.83(13)
N3 C5 C4 117.44(13)
C7 C6 C4 119.32(14)
C7 C6 H6 120.3
C4 C6 H6 120.3
C8 C7 C6 119.84(14)
C8 C7 H7 120.1
C6 C7 H7 120.1
N2 C8 C7 120.00(13)
N2 C8 H8 120.0
C7 C8 H8 120.0
O5 S1 O41 105.0(4)
O5 S1 O3 116.6(4)
O41 S1 O3 102.5(3)
O5 S1 O31 118.1(7)
O41 S1 O31 115.9(6)
O3 S1 O31 16.3(4)
O5 S1 O4 114.3(3)
O41 S1 O4 22.3(2)
O3 S1 O4 112.65(19)
O31 S1 O4 121.3(6)
O5 S1 O51 10.7(8)
O41 S1 O51 115.2(8)
O3 S1 O51 115.0(11)
O31 S1 O51 113.3(12)
O4 S1 O51 122.5(9)
O5 S1 C9 105.2(2)
O41 S1 C9 124.4(3)
O3 S1 C9 104.10(17)
O31 S1 C9 88.3(4)
O4 S1 C9 102.06(14)
O51 S1 C9 95.9(7)
O5 S1 C91 107.5(4)
O41 S1 C91 105.6(4)
O3 S1 C91 118.2(3)
O31 S1 C91 103.9(5)
O4 S1 C91 83.3(3)
O51 S1 C91 100.6(9)
C9 S1 C91 19.9(2)
F2 C9 F3 108.1(3)
F2 C9 F1 108.0(3)
F3 C9 F1 108.7(3)
F2 C9 S1 109.6(2)
F3 C9 S1 111.3(3)
F1 C9 S1 111.0(2)
F21 C91 F31 110.2(8)
F21 C91 F11 107.5(7)
F31 C91 F11 108.2(8)
F21 C91 S1 111.9(7)
F31 C91 S1 110.7(6)
F11 C91 S1 108.1(6)

loop_
_geom_bond_atom_site_label_1
_geom_bond_atom_site_label_2
_geom_bond_distance
O1 C1 1.2318(18)
O2 C5 1.2307(18)
N1 C1 1.3221(19)
N1 H1A 0.8800
N1 H1B 0.8800
N2 C3 1.3442(18)
N2 C8 1.3551(18)
N2 C2 1.4731(18)
N3 C5 1.326(2)
N3 H3A 0.8800
N3 H3B 0.8800
C1 C2 1.529(2)
C2 H2A 0.9900
C2 H2B 0.9900
C3 C4 1.381(2)
C3 H3 0.9500
C4 C6 1.394(2)
C4 C5 1.511(2)
C6 C7 1.390(2)
C6 H6 0.9500
C7 C8 1.372(2)
C7 H7 0.9500
C8 H8 0.9500
S1 O5 1.446(8)
S1 O41 1.366(7)
S1 O3 1.446(4)
S1 O31 1.414(14)
S1 O4 1.476(2)
S1 O51 1.44(3)
S1 C9 1.822(3)
S1 C91 1.792(9)
F1 C9 1.335(4)
F2 C9 1.339(4)
F3 C9 1.330(5)
F11 C91 1.344(11)
F21 C91 1.345(10)
F31 C91 1.292(11)
